data_4073464
loop_
_publ_author_name
'Green, Shaun P.'
'Jones, Cameron'
'Mills, David P.'
'Stasch, Andreas'

_publ_section_title
;
 Group 9 and 11 Metal(I) Gallyl Complexes Stabilized by N-Heterocyclic
 Carbene Coordination: First Structural Characterization of
 Ga-M (M = Cu or Ag) Bonds
;
_journal_issue 14
_journal_name_full Organometallics
_journal_page_first 3424
_journal_paper_doi 10.1021/om700345m
_journal_volume 26
_journal_year 2007
_chemical_formula_sum 'C50 H67 Ag Ga N4'
_chemical_formula_weight 901.67
_chemical_name_systematic
; 
 ? 
;
_space_group_IT_number 14
_symmetry_cell_setting monoclinic
_symmetry_space_group_name_Hall '-P 2yn'
_symmetry_space_group_name_H-M 'P 1 21/n 1'
_atom_sites_solution_hydrogens geom
_atom_sites_solution_primary direct
_atom_sites_solution_secondary difmap
_audit_creation_method SHELXL-97
_cell_angle_alpha 90.00
_cell_angle_beta 108.55(3)
_cell_angle_gamma 90.00
_cell_formula_units_Z 4
_cell_length_a 14.104(3)
_cell_length_b 22.068(4)
_cell_length_c 16.348(3)
_cell_measurement_temperature 150(2)
_cell_volume 4823.9(18)
_computing_structure_refinement 'SHELXL-97 (Sheldrick, 1997)'
_computing_structure_solution 'SHELXS-97 (Sheldrick, 1990)'
_diffrn_ambient_temperature 150(2)
_diffrn_measured_fraction_theta_full 0.996
_diffrn_measured_fraction_theta_max 0.996
_diffrn_measurement_device_type 'Nonius Kappa CCD'
_diffrn_radiation_monochromator graphite
_diffrn_radiation_source 'fine-focus sealed tube'
_diffrn_radiation_type MoK\a
_diffrn_radiation_wavelength 0.71073
_diffrn_reflns_av_R_equivalents 0.0255
_diffrn_reflns_av_sigmaI/netI 0.0379
_diffrn_reflns_limit_h_max 18
_diffrn_reflns_limit_h_min -18
_diffrn_reflns_limit_k_max 28
_diffrn_reflns_limit_k_min -28
_diffrn_reflns_limit_l_max 20
_diffrn_reflns_limit_l_min -20
_diffrn_reflns_number 20118
_diffrn_reflns_theta_full 27.00
_diffrn_reflns_theta_max 27.00
_diffrn_reflns_theta_min 2.95
_exptl_absorpt_coefficient_mu 1.000
_exptl_absorpt_correction_T_max 0.864
_exptl_absorpt_correction_T_min 0.721
_exptl_absorpt_correction_type multi-scan
_exptl_absorpt_process_details 'Sortav (Blessing, 1995)'
_exptl_crystal_colour yellow
_exptl_crystal_density_diffrn 1.241
_exptl_crystal_density_method 'not measured'
_exptl_crystal_description block
_exptl_crystal_F_000 1892
_exptl_crystal_size_max 0.35
_exptl_crystal_size_mid 0.20
_exptl_crystal_size_min 0.15
_refine_diff_density_max 0.359
_refine_diff_density_min -0.369
_refine_diff_density_rms 0.062
_refine_ls_extinction_method none
_refine_ls_goodness_of_fit_ref 1.025
_refine_ls_hydrogen_treatment constr
_refine_ls_matrix_type full
_refine_ls_number_parameters 540
_refine_ls_number_reflns 10476
_refine_ls_number_restraints 4
_refine_ls_restrained_S_all 1.026
_refine_ls_R_factor_all 0.0432
_refine_ls_R_factor_gt 0.0313
_refine_ls_shift/su_max 0.002
_refine_ls_shift/su_mean 0.000
_refine_ls_structure_factor_coef Fsqd
_refine_ls_weighting_details 'calc w=1/[\s^2^(Fo^2^)+(0.0224P)^2^+3.7498P] where P=(Fo^2^+2Fc^2^)/3'
_refine_ls_weighting_scheme calc
_refine_ls_wR_factor_gt 0.0674
_refine_ls_wR_factor_ref 0.0720
_reflns_number_gt 8701
_reflns_number_total 10476
_reflns_threshold_expression >2sigma(I)
_cod_data_source_file om700345m-file001.cif
_cod_data_source_block compound5
_cod_original_cell_volume 4824.2(17)
_cod_original_sg_symbol_H-M P2(1)/n
_cod_database_code 4073464

loop_
_symmetry_equiv_pos_as_xyz
'x, y, z'
'-x+1/2, y+1/2, -z+1/2'
'-x, -y, -z'
'x-1/2, -y-1/2, z-1/2'

loop_
_atom_site_label
_atom_site_type_symbol
_atom_site_fract_x
_atom_site_fract_y
_atom_site_fract_z
_atom_site_U_iso_or_equiv
_atom_site_adp_type
_atom_site_occupancy
_atom_site_symmetry_multiplicity
_atom_site_calc_flag
_atom_site_refinement_flags
_atom_site_disorder_assembly
_atom_site_disorder_group
Ag1 Ag 0.524396(11) 0.058902(7) 0.652370(11) 0.02311(5) Uani 1 1 d . . .
Ga1 Ga 0.403677(16) 0.121117(10) 0.690220(16) 0.02211(6) Uani 1 1 d . . .
N1 N 0.41927(13) 0.19862(8) 0.74225(13) 0.0282(4) Uani 1 1 d . . .
C1 C 0.34026(17) 0.21206(11) 0.77333(17) 0.0338(6) Uani 1 1 d . . .
H1 H 0.3375 0.2488 0.8027 0.041 Uiso 1 1 calc R . .
N2 N 0.28226(12) 0.11772(8) 0.71586(12) 0.0245(4) Uani 1 1 d . . .
C2 C 0.26835(16) 0.16964(10) 0.75895(16) 0.0304(5) Uani 1 1 d . . .
H2 H 0.2113 0.1748 0.7772 0.036 Uiso 1 1 calc R . .
N3 N 0.73316(13) 0.04127(8) 0.62797(12) 0.0235(4) Uani 1 1 d . . .
C3 C 0.51056(16) 0.23172(10) 0.76963(16) 0.0284(5) Uani 1 1 d . . .
N4 N 0.69183(13) -0.04045(8) 0.67798(12) 0.0253(4) Uani 1 1 d . . .
C4 C 0.57972(17) 0.22038(10) 0.85153(16) 0.0321(5) Uani 1 1 d . . .
C5 C 0.67215(19) 0.24971(12) 0.87417(18) 0.0409(6) Uani 1 1 d . . .
H5 H 0.7196 0.2428 0.9295 0.049 Uiso 1 1 calc R . .
C6 C 0.69543(19) 0.28840(11) 0.8176(2) 0.0433(7) Uani 1 1 d . . .
H6 H 0.7589 0.3078 0.8338 0.052 Uiso 1 1 calc R . .
C7 C 0.62743(19) 0.29924(11) 0.73741(19) 0.0398(6) Uani 1 1 d . . .
H7 H 0.6449 0.3258 0.6988 0.048 Uiso 1 1 calc R . .
C8 C 0.53319(18) 0.27184(10) 0.71182(17) 0.0322(5) Uani 1 1 d . . .
C9 C 0.5581(2) 0.17400(12) 0.91192(17) 0.0421(6) Uani 1 1 d . . .
H9 H 0.4857 0.1630 0.8880 0.051 Uiso 1 1 calc R . .
C10 C 0.6187(2) 0.11618(13) 0.91499(19) 0.0514(7) Uani 1 1 d . . .
H10A H 0.6024 0.0991 0.8568 0.077 Uiso 1 1 calc R . .
H10B H 0.6023 0.0867 0.9532 0.077 Uiso 1 1 calc R . .
H10C H 0.6902 0.1257 0.9369 0.077 Uiso 1 1 calc R . .
C11 C 0.5764(3) 0.19876(16) 1.0035(2) 0.0772(11) Uani 1 1 d . . .
H11A H 0.6470 0.2097 1.0289 0.116 Uiso 1 1 calc R . .
H11B H 0.5589 0.1677 1.0391 0.116 Uiso 1 1 calc R . .
H11C H 0.5348 0.2347 1.0009 0.116 Uiso 1 1 calc R . .
C12 C 0.4571(2) 0.28605(12) 0.62455(18) 0.0425(6) Uani 1 1 d . . .
H12 H 0.4091 0.2513 0.6096 0.051 Uiso 1 1 calc R . .
C13 C 0.3975(3) 0.3418(2) 0.6313(3) 0.0965(15) Uani 1 1 d . . .
H13A H 0.3684 0.3362 0.6778 0.145 Uiso 1 1 calc R . .
H13B H 0.3439 0.3480 0.5766 0.145 Uiso 1 1 calc R . .
H13C H 0.4416 0.3773 0.6438 0.145 Uiso 1 1 calc R . .
C14 C 0.5008(3) 0.29239(18) 0.5515(2) 0.0727(10) Uani 1 1 d . . .
H14A H 0.4465 0.2964 0.4967 0.109 Uiso 1 1 calc R . .
H14B H 0.5408 0.2564 0.5495 0.109 Uiso 1 1 calc R . .
H14C H 0.5434 0.3285 0.5609 0.109 Uiso 1 1 calc R . .
C15 C 0.21725(15) 0.06704(10) 0.70549(14) 0.0228(4) Uani 1 1 d . . .
C16 C 0.24730(16) 0.01683(11) 0.76058(15) 0.0286(5) Uani 1 1 d . . .
C17 C 0.18508(18) -0.03381(12) 0.74633(16) 0.0361(6) Uani 1 1 d . . .
H17 H 0.2042 -0.0678 0.7836 0.043 Uiso 1 1 calc R . .
C18 C 0.09612(18) -0.03534(11) 0.67898(17) 0.0357(6) Uani 1 1 d . . .
H18 H 0.0551 -0.0705 0.6695 0.043 Uiso 1 1 calc R . .
C19 C 0.06713(16) 0.01435(10) 0.62554(15) 0.0279(5) Uani 1 1 d . . .
H19 H 0.0059 0.0130 0.5793 0.034 Uiso 1 1 calc R . .
C20 C 0.12575(15) 0.06643(10) 0.63790(14) 0.0227(4) Uani 1 1 d . . .
C21 C 0.34405(18) 0.01781(13) 0.83653(16) 0.0396(6) Uani 1 1 d . . .
H21 H 0.3841 0.0532 0.8277 0.048 Uiso 1 1 calc R . .
C22 C 0.4069(2) -0.03796(19) 0.8410(2) 0.0806(12) Uani 1 1 d . . .
H22A H 0.4703 -0.0335 0.8879 0.121 Uiso 1 1 calc R . .
H22B H 0.4203 -0.0432 0.7862 0.121 Uiso 1 1 calc R . .
H22C H 0.3711 -0.0735 0.8519 0.121 Uiso 1 1 calc R . .
C23 C 0.3230(2) 0.02833(19) 0.92044(19) 0.0732(11) Uani 1 1 d . . .
H23A H 0.2832 -0.0054 0.9311 0.110 Uiso 1 1 calc R . .
H23B H 0.2858 0.0663 0.9169 0.110 Uiso 1 1 calc R . .
H23C H 0.3863 0.0309 0.9678 0.110 Uiso 1 1 calc R . .
C24 C 0.09423(15) 0.12027(10) 0.57691(15) 0.0270(5) Uani 1 1 d . . .
H24 H 0.1258 0.1574 0.6093 0.032 Uiso 1 1 calc R . .
C25 C 0.13387(18) 0.11277(11) 0.50055(16) 0.0343(6) Uani 1 1 d . . .
H25A H 0.2070 0.1099 0.5219 0.052 Uiso 1 1 calc R . .
H25B H 0.1139 0.1478 0.4621 0.052 Uiso 1 1 calc R . .
H25C H 0.1061 0.0758 0.4688 0.052 Uiso 1 1 calc R . .
C26 C -0.01943(17) 0.13035(12) 0.54470(18) 0.0392(6) Uani 1 1 d . . .
H26A H -0.0521 0.0959 0.5090 0.059 Uiso 1 1 calc R . .
H26B H -0.0347 0.1676 0.5104 0.059 Uiso 1 1 calc R . .
H26C H -0.0440 0.1340 0.5942 0.059 Uiso 1 1 calc R . .
C27 C 0.65564(15) 0.01439(9) 0.64635(14) 0.0235(4) Uani 1 1 d . . .
C28 C 0.81606(16) 0.00351(10) 0.64855(16) 0.0317(5) Uani 1 1 d . . .
H28 H 0.8791 0.0124 0.6420 0.038 Uiso 1 1 calc R . .
C29 C 0.79029(17) -0.04785(11) 0.67940(17) 0.0324(5) Uani 1 1 d . . .
H29 H 0.8312 -0.0826 0.6985 0.039 Uiso 1 1 calc R . .
C30 C 0.73092(15) 0.10014(10) 0.58874(15) 0.0242(5) Uani 1 1 d . . .
C31 C 0.74741(16) 0.15151(10) 0.64144(15) 0.0272(5) Uani 1 1 d . . .
C32 C 0.74904(16) 0.20730(10) 0.60187(16) 0.0298(5) Uani 1 1 d . . .
H32 H 0.7597 0.2431 0.6359 0.036 Uiso 1 1 calc R . .
C33 C 0.73557(17) 0.21219(11) 0.51431(16) 0.0316(5) Uani 1 1 d . . .
C34 C 0.71896(16) 0.15993(11) 0.46486(15) 0.0302(5) Uani 1 1 d . . .
H34 H 0.7094 0.1631 0.4048 0.036 Uiso 1 1 calc R . .
C35 C 0.71587(15) 0.10300(10) 0.50045(15) 0.0267(5) Uani 1 1 d . . .
C36 C 0.7615(2) 0.14801(12) 0.73632(16) 0.0377(6) Uani 1 1 d . . .
H36A H 0.6965 0.1522 0.7457 0.057 Uiso 1 1 calc R . .
H36B H 0.8059 0.1807 0.7664 0.057 Uiso 1 1 calc R . .
H36C H 0.7911 0.1088 0.7588 0.057 Uiso 1 1 calc R . .
C37 C 0.7378(2) 0.27355(12) 0.47332(19) 0.0471(7) Uani 1 1 d . . .
H37A H 0.7300 0.3055 0.5123 0.071 Uiso 1 1 calc R . .
H37B H 0.6830 0.2761 0.4186 0.071 Uiso 1 1 calc R . .
H37C H 0.8018 0.2787 0.4625 0.071 Uiso 1 1 calc R . .
C38 C 0.6966(2) 0.04730(11) 0.44433(17) 0.0387(6) Uani 1 1 d . . .
H38A H 0.6761 0.0594 0.3835 0.058 Uiso 1 1 calc R . .
H38B H 0.6434 0.0232 0.4551 0.058 Uiso 1 1 calc R . .
H38C H 0.7579 0.0230 0.4579 0.058 Uiso 1 1 calc R . .
C39 C 0.63526(15) -0.08660(10) 0.70490(15) 0.0248(5) Uani 1 1 d . . .
C40 C 0.64718(17) -0.09246(10) 0.79255(15) 0.0302(5) Uani 1 1 d . . .
C41 C 0.59610(18) -0.13965(11) 0.81729(16) 0.0348(6) Uani 1 1 d . . .
H41 H 0.6021 -0.1441 0.8765 0.042 Uiso 1 1 calc R . .
C42 C 0.53706(17) -0.18007(11) 0.75821(17) 0.0339(5) Uani 1 1 d . . .
C43 C 0.52683(16) -0.17226(11) 0.67146(16) 0.0313(5) Uani 1 1 d . . .
H43 H 0.4857 -0.1995 0.6303 0.038 Uiso 1 1 calc R . .
C44 C 0.57518(16) -0.12554(10) 0.64310(15) 0.0285(5) Uani 1 1 d . . .
C45 C 0.56391(19) -0.11864(12) 0.54914(16) 0.0402(6) Uani 1 1 d . . .
H45A H 0.5390 -0.0779 0.5298 0.060 Uiso 1 1 calc R . .
H45B H 0.5164 -0.1489 0.5157 0.060 Uiso 1 1 calc R . .
H45C H 0.6289 -0.1246 0.5406 0.060 Uiso 1 1 calc R . .
C46 C 0.4836(2) -0.23147(13) 0.7864(2) 0.0518(7) Uani 1 1 d . . .
H46A H 0.4152 -0.2190 0.7809 0.078 Uiso 1 1 calc R . .
H46B H 0.5193 -0.2417 0.8467 0.078 Uiso 1 1 calc R . .
H46C H 0.4818 -0.2670 0.7499 0.078 Uiso 1 1 calc R . .
C47 C 0.7111(2) -0.04916(14) 0.85820(18) 0.0517(7) Uani 1 1 d . . .
H47A H 0.7785 -0.0480 0.8531 0.078 Uiso 1 1 calc R . .
H47B H 0.7151 -0.0627 0.9163 0.078 Uiso 1 1 calc R . .
H47C H 0.6815 -0.0086 0.8480 0.078 Uiso 1 1 calc R . .
C48 C 0.9825(3) -0.02310(17) 1.0225(2) 0.0745(10) Uani 1 1 d D . .
H48A H 0.9157 -0.0095 1.0225 0.089 Uiso 1 1 calc R A 1
H48B H 0.9709 -0.0592 0.9845 0.089 Uiso 1 1 calc R A 1
C49 C 1.0311(6) -0.0452(3) 1.1071(4) 0.067(2) Uani 0.591(12) 1 d PD B 1
H49A H 1.0568 -0.0096 1.1445 0.081 Uiso 0.591(12) 1 calc PR B 1
H49B H 1.0901 -0.0687 1.1051 0.081 Uiso 0.591(12) 1 calc PR B 1
C50 C 0.9751(18) -0.0838(9) 1.1519(17) 0.069(5) Uani 0.591(12) 1 d PD B 1
H50A H 0.9171 -0.0614 1.1566 0.103 Uiso 0.591(12) 1 calc PR B 1
H50B H 1.0192 -0.0943 1.2097 0.103 Uiso 0.591(12) 1 calc PR B 1
H50C H 0.9525 -0.1210 1.1186 0.103 Uiso 0.591(12) 1 calc PR B 1
C49A C 0.9694(9) -0.0225(4) 1.1058(6) 0.067(3) Uani 0.409(12) 1 d PD B 2
H49C H 0.9113 0.0039 1.1017 0.080 Uiso 0.409(12) 1 calc PR B 2
H49D H 1.0289 -0.0024 1.1459 0.080 Uiso 0.409(12) 1 calc PR B 2
C50A C 0.954(3) -0.0808(13) 1.147(2) 0.066(6) Uani 0.409(12) 1 d PD B 2
H50D H 0.9027 -0.1051 1.1057 0.099 Uiso 0.409(12) 1 calc PR B 2
H50E H 0.9322 -0.0719 1.1974 0.099 Uiso 0.409(12) 1 calc PR B 2
H50F H 1.0169 -0.1036 1.1663 0.099 Uiso 0.409(12) 1 calc PR B 2

loop_
_atom_site_aniso_label
_atom_site_aniso_U_11
_atom_site_aniso_U_22
_atom_site_aniso_U_33
_atom_site_aniso_U_23
_atom_site_aniso_U_13
_atom_site_aniso_U_12
Ag1 0.02040(9) 0.02334(9) 0.02900(9) -0.00056(7) 0.01268(7) 0.00297(6)
Ga1 0.01771(12) 0.02251(12) 0.02859(13) -0.00622(10) 0.01086(10) -0.00142(9)
N1 0.0242(9) 0.0240(10) 0.0407(12) -0.0095(8) 0.0165(9) -0.0051(7)
C1 0.0321(13) 0.0260(12) 0.0492(16) -0.0129(11) 0.0213(11) 0.0001(10)
N2 0.0181(9) 0.0270(10) 0.0307(10) -0.0080(8) 0.0110(8) -0.0027(7)
C2 0.0239(11) 0.0305(12) 0.0420(14) -0.0121(11) 0.0177(10) 0.0003(9)
N3 0.0219(9) 0.0223(9) 0.0305(10) 0.0020(8) 0.0142(8) 0.0039(7)
C3 0.0272(11) 0.0183(11) 0.0439(14) -0.0094(10) 0.0173(11) -0.0031(9)
N4 0.0233(9) 0.0232(9) 0.0339(11) 0.0034(8) 0.0156(8) 0.0048(7)
C4 0.0334(13) 0.0231(12) 0.0405(14) -0.0081(10) 0.0126(11) -0.0011(9)
C5 0.0362(14) 0.0347(14) 0.0480(16) -0.0161(12) 0.0080(12) -0.0022(11)
C6 0.0333(14) 0.0309(14) 0.068(2) -0.0194(13) 0.0199(14) -0.0125(11)
C7 0.0442(15) 0.0237(12) 0.0601(18) -0.0071(12) 0.0289(14) -0.0094(11)
C8 0.0360(13) 0.0205(11) 0.0447(15) -0.0052(10) 0.0193(11) -0.0007(9)
C9 0.0494(16) 0.0374(15) 0.0405(16) -0.0021(12) 0.0156(13) 0.0004(12)
C10 0.070(2) 0.0380(16) 0.0437(17) 0.0007(13) 0.0138(15) 0.0047(14)
C11 0.136(4) 0.055(2) 0.054(2) -0.0028(17) 0.050(2) 0.008(2)
C12 0.0439(15) 0.0394(15) 0.0466(16) 0.0039(12) 0.0175(13) 0.0014(12)
C13 0.105(3) 0.105(3) 0.069(3) 0.000(2) 0.014(2) 0.069(3)
C14 0.080(2) 0.088(3) 0.054(2) 0.0094(19) 0.0274(19) 0.018(2)
C15 0.0179(10) 0.0283(12) 0.0268(11) -0.0064(9) 0.0135(9) -0.0032(8)
C16 0.0246(11) 0.0378(13) 0.0255(12) 0.0024(10) 0.0108(9) -0.0015(9)
C17 0.0367(14) 0.0372(14) 0.0372(14) 0.0096(11) 0.0156(11) -0.0023(11)
C18 0.0321(13) 0.0348(13) 0.0422(15) 0.0002(11) 0.0148(11) -0.0126(11)
C19 0.0206(11) 0.0340(13) 0.0306(13) -0.0055(10) 0.0102(9) -0.0062(9)
C20 0.0184(10) 0.0276(12) 0.0253(11) -0.0019(9) 0.0115(9) -0.0012(8)
C21 0.0303(13) 0.0543(17) 0.0304(14) 0.0108(12) 0.0043(10) -0.0026(11)
C22 0.052(2) 0.112(3) 0.059(2) -0.015(2) -0.0091(17) 0.041(2)
C23 0.054(2) 0.119(3) 0.0332(17) -0.0119(19) -0.0041(14) 0.020(2)
C24 0.0220(11) 0.0253(11) 0.0340(13) -0.0029(10) 0.0094(10) -0.0011(9)
C25 0.0342(13) 0.0362(14) 0.0352(14) 0.0097(11) 0.0147(11) 0.0002(10)
C26 0.0270(12) 0.0387(15) 0.0503(17) 0.0017(12) 0.0098(12) 0.0040(10)
C27 0.0236(11) 0.0225(11) 0.0282(12) 0.0015(9) 0.0138(9) 0.0046(8)
C28 0.0245(11) 0.0279(12) 0.0495(15) 0.0036(11) 0.0213(11) 0.0057(9)
C29 0.0245(12) 0.0298(13) 0.0468(15) 0.0064(11) 0.0166(11) 0.0087(9)
C30 0.0225(11) 0.0227(11) 0.0320(12) 0.0048(9) 0.0151(9) 0.0016(8)
C31 0.0272(11) 0.0264(12) 0.0303(12) 0.0005(10) 0.0124(10) 0.0034(9)
C32 0.0317(12) 0.0236(12) 0.0363(13) -0.0007(10) 0.0137(10) 0.0012(9)
C33 0.0277(12) 0.0303(13) 0.0399(14) 0.0074(11) 0.0150(11) 0.0025(10)
C34 0.0259(11) 0.0375(13) 0.0291(12) 0.0051(10) 0.0113(10) 0.0006(10)
C35 0.0211(11) 0.0300(12) 0.0316(13) -0.0013(10) 0.0120(9) -0.0010(9)
C36 0.0501(15) 0.0328(13) 0.0325(14) -0.0013(11) 0.0164(12) 0.0011(11)
C37 0.0569(17) 0.0356(15) 0.0516(18) 0.0129(13) 0.0211(14) -0.0042(13)
C38 0.0441(15) 0.0385(15) 0.0355(14) -0.0068(11) 0.0153(12) -0.0050(11)
C39 0.0236(11) 0.0205(11) 0.0342(13) 0.0076(9) 0.0147(10) 0.0068(9)
C40 0.0329(12) 0.0285(12) 0.0321(13) 0.0005(10) 0.0145(10) 0.0027(10)
C41 0.0419(14) 0.0371(14) 0.0312(13) 0.0087(11) 0.0197(11) 0.0049(11)
C42 0.0305(12) 0.0312(13) 0.0433(15) 0.0103(11) 0.0161(11) 0.0022(10)
C43 0.0228(11) 0.0311(13) 0.0403(14) 0.0047(10) 0.0104(10) 0.0007(9)
C44 0.0231(11) 0.0329(13) 0.0296(13) 0.0059(10) 0.0086(10) 0.0072(9)
C45 0.0406(14) 0.0475(16) 0.0295(14) 0.0041(12) 0.0072(11) -0.0044(12)
C46 0.0548(18) 0.0459(17) 0.061(2) 0.0127(15) 0.0270(15) -0.0088(14)
C47 0.066(2) 0.0544(19) 0.0384(16) -0.0090(14) 0.0215(15) -0.0137(15)
C48 0.079(3) 0.073(3) 0.068(3) -0.014(2) 0.017(2) -0.019(2)
C49 0.048(4) 0.077(5) 0.069(4) 0.005(3) 0.008(3) -0.004(3)
C50 0.044(8) 0.085(9) 0.077(8) -0.009(6) 0.020(5) -0.005(6)
C49A 0.056(7) 0.071(6) 0.078(7) -0.024(5) 0.028(5) -0.005(5)
C50A 0.051(14) 0.079(11) 0.077(13) 0.008(9) 0.033(10) 0.013(8)

loop_
_atom_type_symbol
_atom_type_description
_atom_type_scat_dispersion_real
_atom_type_scat_dispersion_imag
_atom_type_scat_source
C C 0.0033 0.0016 'International Tables Vol C Tables 4.2.6.8 and 6.1.1.4'
H H 0.0000 0.0000 'International Tables Vol C Tables 4.2.6.8 and 6.1.1.4'
N N 0.0061 0.0033 'International Tables Vol C Tables 4.2.6.8 and 6.1.1.4'
Ga Ga 0.2307 1.6083 'International Tables Vol C Tables 4.2.6.8 and 6.1.1.4'
Ag Ag -0.8971 1.1015 'International Tables Vol C Tables 4.2.6.8 and 6.1.1.4'

loop_
_geom_angle_atom_site_label_1
_geom_angle_atom_site_label_2
_geom_angle_atom_site_label_3
_geom_angle
_geom_angle_site_symmetry_3
C27 Ag1 Ga1 165.85(6) .
N2 Ga1 N1 85.41(7) .
N2 Ga1 Ag1 142.79(6) .
N1 Ga1 Ag1 129.67(5) .
C1 N1 C3 121.58(18) .
C1 N1 Ga1 111.34(14) .
C3 N1 Ga1 124.72(14) .
C2 C1 N1 115.7(2) .
C2 N2 C15 121.25(17) .
C2 N2 Ga1 111.31(13) .
C15 N2 Ga1 126.90(13) .
C1 C2 N2 116.22(19) .
C27 N3 C28 111.07(18) .
C27 N3 C30 125.82(17) .
C28 N3 C30 123.06(17) .
C8 C3 C4 121.1(2) .
C8 C3 N1 119.3(2) .
C4 C3 N1 119.5(2) .
C27 N4 C29 111.41(18) .
C27 N4 C39 124.73(17) .
C29 N4 C39 123.84(18) .
C5 C4 C3 118.5(2) .
C5 C4 C9 120.2(2) .
C3 C4 C9 121.1(2) .
C6 C5 C4 120.9(3) .
C5 C6 C7 120.4(2) .
C6 C7 C8 121.2(2) .
C7 C8 C3 118.0(2) .
C7 C8 C12 120.8(2) .
C3 C8 C12 121.2(2) .
C4 C9 C10 111.0(2) .
C4 C9 C11 112.8(2) .
C10 C9 C11 110.3(2) .
C13 C12 C14 110.9(3) .
C13 C12 C8 110.0(2) .
C14 C12 C8 114.6(2) .
C16 C15 C20 120.66(19) .
C16 C15 N2 119.49(19) .
C20 C15 N2 119.78(19) .
C17 C16 C15 118.7(2) .
C17 C16 C21 120.0(2) .
C15 C16 C21 121.3(2) .
C18 C17 C16 121.1(2) .
C19 C18 C17 119.7(2) .
C18 C19 C20 121.4(2) .
C19 C20 C15 118.4(2) .
C19 C20 C24 120.8(2) .
C15 C20 C24 120.68(19) .
C22 C21 C23 111.4(3) .
C22 C21 C16 112.9(2) .
C23 C21 C16 111.0(2) .
C20 C24 C25 110.07(18) .
C20 C24 C26 113.11(18) .
C25 C24 C26 110.4(2) .
N4 C27 N3 104.07(17) .
N4 C27 Ag1 128.67(15) .
N3 C27 Ag1 125.62(15) .
C29 C28 N3 106.94(19) .
C28 C29 N4 106.50(19) .
C35 C30 C31 122.9(2) .
C35 C30 N3 118.40(19) .
C31 C30 N3 118.7(2) .
C32 C31 C30 117.0(2) .
C32 C31 C36 120.6(2) .
C30 C31 C36 122.4(2) .
C33 C32 C31 122.0(2) .
C34 C33 C32 118.7(2) .
C34 C33 C37 120.6(2) .
C32 C33 C37 120.7(2) .
C33 C34 C35 122.0(2) .
C34 C35 C30 117.4(2) .
C34 C35 C38 120.4(2) .
C30 C35 C38 122.2(2) .
C44 C39 C40 122.4(2) .
C44 C39 N4 118.8(2) .
C40 C39 N4 118.7(2) .
C39 C40 C41 117.5(2) .
C39 C40 C47 121.5(2) .
C41 C40 C47 120.9(2) .
C42 C41 C40 122.0(2) .
C41 C42 C43 118.5(2) .
C41 C42 C46 121.3(2) .
C43 C42 C46 120.3(2) .
C42 C43 C44 121.9(2) .
C39 C44 C43 117.7(2) .
C39 C44 C45 121.5(2) .
C43 C44 C45 120.8(2) .
C49 C48 C49A 40.9(4) .
C49 C48 C48 127.3(5) 3_757
C49A C48 C48 130.6(6) 3_757
C48 C49 C50 120.3(11) .
C48 C49A C50A 120.2(17) .

loop_
_geom_bond_atom_site_label_1
_geom_bond_atom_site_label_2
_geom_bond_distance
_geom_bond_site_symmetry_2
Ag1 C27 2.125(2) .
Ag1 Ga1 2.4161(5) .
Ga1 N2 1.8897(17) .
Ga1 N1 1.8916(18) .
N1 C1 1.396(3) .
N1 C3 1.423(3) .
C1 C2 1.345(3) .
N2 C2 1.391(3) .
N2 C15 1.422(3) .
N3 C27 1.359(3) .
N3 C28 1.387(3) .
N3 C30 1.445(3) .
C3 C8 1.404(3) .
C3 C4 1.406(3) .
N4 C27 1.351(3) .
N4 C29 1.391(3) .
N4 C39 1.446(3) .
C4 C5 1.396(3) .
C4 C9 1.519(4) .
C5 C6 1.374(4) .
C6 C7 1.376(4) .
C7 C8 1.398(3) .
C8 C12 1.520(4) .
C9 C10 1.527(4) .
C9 C11 1.537(4) .
C12 C13 1.514(4) .
C12 C14 1.515(4) .
C15 C16 1.406(3) .
C15 C20 1.407(3) .
C16 C17 1.394(3) .
C16 C21 1.525(3) .
C17 C18 1.382(3) .
C18 C19 1.381(3) .
C19 C20 1.392(3) .
C20 C24 1.524(3) .
C21 C22 1.505(4) .
C21 C23 1.511(4) .
C24 C25 1.531(3) .
C24 C26 1.536(3) .
C28 C29 1.337(3) .
C30 C35 1.392(3) .
C30 C31 1.398(3) .
C31 C32 1.394(3) .
C31 C36 1.502(3) .
C32 C33 1.387(3) .
C33 C34 1.385(3) .
C33 C37 1.515(3) .
C34 C35 1.391(3) .
C35 C38 1.506(3) .
C39 C44 1.390(3) .
C39 C40 1.395(3) .
C40 C41 1.397(3) .
C40 C47 1.504(4) .
C41 C42 1.382(4) .
C42 C43 1.390(3) .
C42 C46 1.513(3) .
C43 C44 1.394(3) .
C44 C45 1.501(3) .
C48 C49 1.421(7) .
C48 C49A 1.432(8) .
C48 C48 1.432(7) 3_757
C49 C50 1.501(14) .
C49A C50A 1.505(17) .
